data_1574536
loop_
_publ_author_name
'Shi, Yingshuang'
'Tang, Ke'
'Zhang, Jincheng'
'Hu, Ping'
'Wang, Bi-Qin'
'Zhao, Ke-Qing'
'Zhou, Yuqiao'
'Xiang, Haifeng'
'Song, Jintong'

_publ_section_title
;
 Building metal-induced inherent chirality: chiral
 stability/phosphorescence enhancement via a ring expansion strategy of
 Pt(ii) complexes
;
_journal_issue 21
_journal_name_full 'Chemical Science'
_journal_page_first 9135
_journal_page_last 9142
_journal_paper_doi 10.1039/D5SC01121C
_journal_volume 16
_journal_year 2025
_chemical_formula_moiety 'C38 H27 F3 N2 O3 P Pt'
_chemical_formula_sum 'C38 H27 F3 N2 O3 P Pt'
_chemical_formula_weight 842.67
_space_group_crystal_system triclinic
_space_group_IT_number 2
_space_group_name_Hall '-P 1'
_space_group_name_H-M_alt 'P -1'
_atom_sites_solution_hydrogens geom
_atom_sites_solution_primary dual
_atom_sites_solution_secondary difmap
_audit_creation_method SHELXL-2019/1
_audit_update_record
;
2024-09-23 deposited with the CCDC.	2025-04-28 downloaded from the CCDC.
;
_cell_angle_alpha 80.8420(10)
_cell_angle_beta 74.9770(10)
_cell_angle_gamma 72.5090(10)
_cell_formula_units_Z 2
_cell_length_a 11.7209(3)
_cell_length_b 12.2296(3)
_cell_length_c 12.3631(3)
_cell_measurement_reflns_used 9861
_cell_measurement_temperature 173(2)
_cell_measurement_theta_max 68.29
_cell_measurement_theta_min 3.72
_cell_volume 1626.08(7)
_computing_cell_refinement 'Bruker SAINT'
_computing_data_collection 'Bruker APEX5'
_computing_data_reduction 'Bruker SAINT'
_computing_molecular_graphics 'Bruker SHELXTL'
_computing_publication_material 'Bruker SHELXTL'
_computing_structure_refinement 'SHELXL-2019/1 (Sheldrick, 2019)'
_computing_structure_solution 'SHELXT (Sheldrick 2008)'
_diffrn_ambient_temperature 173(2)
_diffrn_measured_fraction_theta_full 0.992
_diffrn_measured_fraction_theta_max 0.991
_diffrn_measurement_device_type 'Bruker D8 Venture Photon II'
_diffrn_measurement_method '\f and \w scans'
_diffrn_radiation_type CuK\a
_diffrn_radiation_wavelength 1.54178
_diffrn_reflns_av_R_equivalents 0.0685
_diffrn_reflns_av_unetI/netI 0.0628
_diffrn_reflns_Laue_measured_fraction_full 0.992
_diffrn_reflns_Laue_measured_fraction_max 0.991
_diffrn_reflns_limit_h_max 14
_diffrn_reflns_limit_h_min -14
_diffrn_reflns_limit_k_max 14
_diffrn_reflns_limit_k_min -14
_diffrn_reflns_limit_l_max 14
_diffrn_reflns_limit_l_min -12
_diffrn_reflns_number 19974
_diffrn_reflns_point_group_measured_fraction_full 0.992
_diffrn_reflns_point_group_measured_fraction_max 0.991
_diffrn_reflns_theta_full 67.679
_diffrn_reflns_theta_max 68.293
_diffrn_reflns_theta_min 3.716
_exptl_absorpt_coefficient_mu 9.036
_exptl_absorpt_correction_T_max 0.9502
_exptl_absorpt_correction_T_min 0.3684
_exptl_absorpt_correction_type numerical
_exptl_absorpt_process_details 'SADABS (Krause et al., 2015)'
_exptl_crystal_colour yellow
_exptl_crystal_density_diffrn 1.721
_exptl_crystal_description flake
_exptl_crystal_F_000 826
_exptl_crystal_size_max 0.379
_exptl_crystal_size_mid 0.094
_exptl_crystal_size_min 0.055
_refine_diff_density_max 1.546
_refine_diff_density_min -2.491
_refine_diff_density_rms 0.196
_refine_ls_extinction_method none
_refine_ls_goodness_of_fit_ref 1.119
_refine_ls_hydrogen_treatment constr
_refine_ls_matrix_type full
_refine_ls_number_parameters 434
_refine_ls_number_reflns 5912
_refine_ls_number_restraints 0
_refine_ls_restrained_S_all 1.119
_refine_ls_R_factor_all 0.0472
_refine_ls_R_factor_gt 0.0412
_refine_ls_shift/su_max 0.002
_refine_ls_shift/su_mean 0.000
_refine_ls_structure_factor_coef Fsqd
_refine_ls_weighting_details 'w=1/[\s^2^(Fo^2^)+(0.0588P)^2^+0.2125P] where P=(Fo^2^+2Fc^2^)/3'
_refine_ls_weighting_scheme calc
_refine_ls_wR_factor_gt 0.0919
_refine_ls_wR_factor_ref 0.0953
_reflns_Friedel_coverage 0.000
_reflns_number_gt 5485
_reflns_number_total 5912
_reflns_threshold_expression 'I > 2\s(I)'
_cod_data_source_file d5sc01121c2.cif
_cod_depositor_comments
;
Adding full bibliography for 1574533--1574539.cif.

2025-07-10
Z value and formula fixed to values more according to usual
chemical conventions.                 miguel
;
_cod_original_formula_sum 'C76 H54 F6 N4 O6 P2 Pt2'
_cod_original_formula_weight 1685.35
_cod_original_formula_moiety 'C76 H54 F6 N4 O6 P2 Pt2'
_cod_original_formula_units_Z 1
_cod_data_source_block ext100
_cod_database_code 1574536
_shelx_shelxl_version_number 2019/1
_shelx_space_group_comment
; 
The symmetry employed for this shelxl refinement is uniquely defined 
by the following loop, which should always be used as a source of 
symmetry information in preference to the above space-group names. 
They are only intended as comments. 
;
_shelx_estimated_absorpt_t_min 0.131
_shelx_estimated_absorpt_t_max 0.636

loop_
_space_group_symop_operation_xyz
'x, y, z'
'-x, -y, -z'

loop_
_atom_site_label
_atom_site_type_symbol
_atom_site_fract_x
_atom_site_fract_y
_atom_site_fract_z
_atom_site_U_iso_or_equiv
_atom_site_adp_type
_atom_site_occupancy
_atom_site_site_symmetry_order
_atom_site_calc_flag
_atom_site_refinement_flags_posn
_atom_site_refinement_flags_adp
_atom_site_refinement_flags_occupancy
_atom_site_disorder_assembly
_atom_site_disorder_group
Pt Pt 0.53716(2) 0.55658(2) 0.70009(2) 0.01335(9) Uani 1 1 d . . . . .
P P 0.59874(9) 0.76736(9) 0.77650(10) 0.0147(2) Uani 1 1 d . . . . .
F1 F 0.1208(3) 0.9131(3) 0.7173(5) 0.0605(13) Uani 1 1 d . . . . .
F2 F 0.0148(3) 0.8221(3) 0.8448(3) 0.0430(8) Uani 1 1 d . . . . .
F3 F -0.0224(3) 0.8569(4) 0.6823(4) 0.0505(10) Uani 1 1 d . . . . .
O1 O 0.4973(3) 0.7168(3) 0.7716(3) 0.0213(7) Uani 1 1 d . . . . .
O2 O 0.3617(3) 0.5958(3) 0.6825(4) 0.0282(8) Uani 1 1 d . . . . .
O3 O 0.7351(4) 0.1300(3) 0.5468(4) 0.0342(9) Uani 1 1 d . . . . .
N1 N 0.7123(3) 0.5089(3) 0.7217(3) 0.0155(7) Uani 1 1 d . . . . .
N2 N 0.9136(3) 0.4981(3) 0.6985(4) 0.0202(8) Uani 1 1 d . . . . .
C11 C 0.5301(5) 0.9141(4) 0.8105(4) 0.0215(9) Uani 1 1 d . . . . .
C12 C 0.4091(6) 0.9641(5) 0.8082(7) 0.0429(16) Uani 1 1 d . . . . .
H12 H 0.361701 0.921099 0.791037 0.052 Uiso 1 1 calc R U . . .
C13 C 0.3560(8) 1.0797(6) 0.8314(10) 0.065(3) Uani 1 1 d . . . . .
H13 H 0.272198 1.114672 0.830043 0.079 Uiso 1 1 calc R U . . .
C14 C 0.4226(8) 1.1413(5) 0.8556(6) 0.0493(18) Uani 1 1 d . . . . .
H14 H 0.385573 1.219642 0.870061 0.059 Uiso 1 1 calc R U . . .
C15 C 0.5417(7) 1.0927(5) 0.8594(6) 0.0450(15) Uani 1 1 d . . . . .
H15 H 0.587429 1.136963 0.877230 0.054 Uiso 1 1 calc R U . . .
C16 C 0.5978(6) 0.9780(5) 0.8375(6) 0.0363(12) Uani 1 1 d . . . . .
H16 H 0.681212 0.943831 0.840906 0.044 Uiso 1 1 calc R U . . .
C21 C 0.6788(4) 0.6894(4) 0.8837(4) 0.0184(8) Uani 1 1 d . . . . .
C22 C 0.6235(5) 0.6171(4) 0.9633(5) 0.0279(10) Uani 1 1 d . . . . .
H22 H 0.545504 0.610494 0.960797 0.033 Uiso 1 1 calc R U . . .
C23 C 0.6818(7) 0.5541(5) 1.0470(5) 0.0391(13) Uani 1 1 d . . . . .
H23 H 0.643910 0.504260 1.101795 0.047 Uiso 1 1 calc R U . . .
C24 C 0.7953(6) 0.5641(5) 1.0503(5) 0.0393(13) Uani 1 1 d . . . . .
H24 H 0.834398 0.521963 1.108425 0.047 Uiso 1 1 calc R U . . .
C25 C 0.8528(5) 0.6351(5) 0.9698(5) 0.0353(12) Uani 1 1 d . . . . .
H25 H 0.931408 0.640666 0.971575 0.042 Uiso 1 1 calc R U . . .
C26 C 0.7935(4) 0.6981(5) 0.8862(5) 0.0272(10) Uani 1 1 d . . . . .
H26 H 0.831677 0.747119 0.830731 0.033 Uiso 1 1 calc R U . . .
C31 C 0.7074(4) 0.7692(4) 0.6438(4) 0.0171(8) Uani 1 1 d . . . . .
C32 C 0.7027(5) 0.8732(4) 0.5761(4) 0.0246(9) Uani 1 1 d . . . . .
H32 H 0.643009 0.941417 0.601428 0.030 Uiso 1 1 calc R U . . .
C33 C 0.7836(5) 0.8780(4) 0.4732(5) 0.0298(10) Uani 1 1 d . . . . .
H33 H 0.777928 0.948557 0.427155 0.036 Uiso 1 1 calc R U . . .
C34 C 0.8739(5) 0.7786(5) 0.4370(5) 0.0278(10) Uani 1 1 d . . . . .
H34 H 0.931835 0.782200 0.367691 0.033 Uiso 1 1 calc R U . . .
C35 C 0.8790(4) 0.6742(4) 0.5026(4) 0.0215(9) Uani 1 1 d . . . . .
H35 H 0.940481 0.606914 0.477298 0.026 Uiso 1 1 calc R U . . .
C36 C 0.7954(4) 0.6673(4) 0.6045(4) 0.0169(8) Uani 1 1 d . . . . .
C37 C 0.8070(4) 0.5558(3) 0.6728(4) 0.0146(8) Uani 1 1 d . . . . .
C41 C 0.7608(4) 0.4137(4) 0.7874(4) 0.0177(8) Uani 1 1 d . . . . .
C42 C 0.8859(4) 0.4076(4) 0.7731(4) 0.0184(8) Uani 1 1 d . . . . .
C43 C 0.9601(5) 0.3201(5) 0.8331(5) 0.0316(11) Uani 1 1 d . . . . .
H43 H 1.044488 0.314858 0.824267 0.038 Uiso 1 1 calc R U . . .
C44 C 0.9065(6) 0.2423(5) 0.9052(5) 0.0368(12) Uani 1 1 d . . . . .
H44 H 0.955086 0.182608 0.946648 0.044 Uiso 1 1 calc R U . . .
C45 C 0.7810(6) 0.2489(5) 0.9193(6) 0.0382(13) Uani 1 1 d . . . . .
H45 H 0.746965 0.193700 0.969702 0.046 Uiso 1 1 calc R U . . .
C46 C 0.7072(4) 0.3347(4) 0.8606(5) 0.0254(9) Uani 1 1 d . . . . .
H46 H 0.622875 0.339501 0.869890 0.031 Uiso 1 1 calc R U . . .
C51 C 0.0695(4) 0.8274(5) 0.7370(5) 0.0294(11) Uani 1 1 d . . . . .
C52 C 0.2800(4) 0.6953(4) 0.7089(4) 0.0199(9) Uani 1 1 d . . . . .
H52 H 0.304588 0.753136 0.732543 0.024 Uiso 1 1 calc R U . . .
C53 C 0.1597(4) 0.7150(4) 0.7022(4) 0.0240(9) Uani 1 1 d . . . . .
C54 C 0.1234(4) 0.6302(5) 0.6690(5) 0.0275(11) Uani 1 1 d . . . . .
H54 H 0.040420 0.642049 0.665804 0.033 Uiso 1 1 calc R U . . .
C55 C 0.2102(4) 0.5278(4) 0.6404(5) 0.0266(10) Uani 1 1 d . . . . .
H55 H 0.187196 0.468977 0.616563 0.032 Uiso 1 1 calc R U . . .
C56 C 0.3324(4) 0.5107(4) 0.6468(4) 0.0192(8) Uani 1 1 d . . . . .
C61 C 0.5464(4) 0.4153(4) 0.6383(4) 0.0168(8) Uani 1 1 d . . . . .
C62 C 0.4337(4) 0.4099(4) 0.6206(4) 0.0188(8) Uani 1 1 d . . . . .
C63 C 0.4258(5) 0.3143(4) 0.5773(5) 0.0256(10) Uani 1 1 d . . . . .
H63 H 0.349820 0.313217 0.564166 0.031 Uiso 1 1 calc R U . . .
C64 C 0.5268(5) 0.2218(4) 0.5536(5) 0.0260(10) Uani 1 1 d . . . . .
H64 H 0.520769 0.156218 0.525638 0.031 Uiso 1 1 calc R U . . .
C65 C 0.6385(5) 0.2257(4) 0.5714(4) 0.0245(9) Uani 1 1 d . . . . .
C66 C 0.6490(4) 0.3214(4) 0.6125(4) 0.0185(8) Uani 1 1 d . . . . .
H66 H 0.726059 0.322723 0.622896 0.022 Uiso 1 1 calc R U . . .
C67 C 0.8435(6) 0.1214(5) 0.5818(6) 0.0395(13) Uani 1 1 d . . . . .
H67A H 0.901551 0.045917 0.566703 0.059 Uiso 1 1 calc R U . . .
H67B H 0.823398 0.130072 0.662543 0.059 Uiso 1 1 calc R U . . .
H67C H 0.880657 0.182041 0.540371 0.059 Uiso 1 1 calc R U . . .

loop_
_atom_site_aniso_label
_atom_site_aniso_U_11
_atom_site_aniso_U_22
_atom_site_aniso_U_33
_atom_site_aniso_U_23
_atom_site_aniso_U_13
_atom_site_aniso_U_12
Pt 0.01150(12) 0.01636(12) 0.01532(13) -0.00139(7) -0.00452(7) -0.00712(7)
P 0.0140(4) 0.0172(4) 0.0152(5) -0.0052(4) -0.0024(4) -0.0064(3)
F1 0.0354(17) 0.0296(15) 0.104(4) -0.0066(19) 0.007(2) -0.0088(13)
F2 0.0390(17) 0.0538(19) 0.031(2) -0.0064(16) -0.0028(15) -0.0083(15)
F3 0.0321(16) 0.059(2) 0.050(2) -0.0023(18) -0.0213(17) 0.0113(15)
O1 0.0148(13) 0.0244(14) 0.0290(19) -0.0096(13) -0.0037(13) -0.0089(11)
O2 0.0245(16) 0.0332(17) 0.032(2) 0.0029(16) -0.0134(15) -0.0124(14)
O3 0.041(2) 0.0233(16) 0.039(2) -0.0113(16) -0.0087(18) -0.0048(14)
N1 0.0171(16) 0.0169(15) 0.0158(19) -0.0046(14) -0.0055(14) -0.0066(12)
N2 0.0141(15) 0.0253(17) 0.022(2) -0.0082(15) -0.0037(15) -0.0045(13)
C11 0.029(2) 0.022(2) 0.014(2) -0.0072(17) -0.0004(18) -0.0090(17)
C12 0.034(3) 0.030(3) 0.066(5) -0.023(3) -0.013(3) 0.002(2)
C13 0.052(4) 0.033(3) 0.103(8) -0.025(4) -0.024(4) 0.016(3)
C14 0.079(5) 0.022(2) 0.039(4) -0.013(2) -0.009(3) -0.002(3)
C15 0.071(4) 0.026(2) 0.043(4) -0.017(2) -0.011(3) -0.015(3)
C16 0.047(3) 0.026(2) 0.044(4) -0.015(2) -0.013(3) -0.013(2)
C21 0.0224(19) 0.0209(17) 0.014(2) -0.0058(16) -0.0028(16) -0.0073(15)
C22 0.035(2) 0.035(2) 0.017(3) -0.004(2) 0.000(2) -0.0187(19)
C23 0.063(4) 0.040(3) 0.012(3) 0.005(2) -0.006(2) -0.018(3)
C24 0.051(3) 0.039(3) 0.020(3) -0.003(2) -0.012(3) 0.001(2)
C25 0.023(2) 0.053(3) 0.026(3) -0.005(2) -0.009(2) -0.001(2)
C26 0.022(2) 0.039(2) 0.021(3) 0.002(2) -0.0094(19) -0.0081(18)
C31 0.0192(17) 0.0203(18) 0.015(2) -0.0032(16) -0.0053(16) -0.0076(14)
C32 0.035(2) 0.0212(19) 0.020(3) -0.0029(18) -0.007(2) -0.0102(17)
C33 0.041(3) 0.030(2) 0.021(3) 0.000(2) -0.006(2) -0.015(2)
C34 0.035(2) 0.034(2) 0.019(3) -0.008(2) 0.002(2) -0.021(2)
C35 0.0184(18) 0.027(2) 0.023(3) -0.0057(19) -0.0020(18) -0.0122(15)
C36 0.0178(17) 0.0204(18) 0.018(2) -0.0046(17) -0.0046(16) -0.0106(14)
C37 0.0110(16) 0.0213(17) 0.014(2) -0.0070(16) -0.0013(15) -0.0063(13)
C41 0.0172(18) 0.0221(18) 0.015(2) -0.0038(17) -0.0040(16) -0.0062(14)
C42 0.0120(17) 0.0265(19) 0.019(2) -0.0077(18) -0.0065(16) -0.0025(14)
C43 0.027(2) 0.039(3) 0.030(3) -0.006(2) -0.016(2) 0.0002(19)
C44 0.041(3) 0.042(3) 0.028(3) 0.005(2) -0.021(2) -0.005(2)
C45 0.048(3) 0.039(3) 0.030(3) 0.009(2) -0.019(3) -0.013(2)
C46 0.027(2) 0.030(2) 0.022(3) -0.0001(19) -0.0060(19) -0.0118(17)
C51 0.0174(18) 0.039(2) 0.028(3) 0.006(2) -0.0046(19) -0.0069(18)
C52 0.0199(19) 0.0259(19) 0.017(2) 0.0052(17) -0.0058(17) -0.0125(15)
C53 0.021(2) 0.028(2) 0.023(3) 0.0076(19) -0.0061(18) -0.0094(17)
C54 0.0153(19) 0.040(3) 0.032(3) 0.007(2) -0.0120(19) -0.0141(18)
C55 0.021(2) 0.035(2) 0.029(3) 0.005(2) -0.0136(19) -0.0138(17)
C56 0.0215(19) 0.0230(18) 0.017(2) 0.0047(17) -0.0091(17) -0.0107(16)
C61 0.022(2) 0.0210(18) 0.013(2) 0.0015(16) -0.0091(16) -0.0104(16)
C62 0.0226(19) 0.0231(19) 0.015(2) 0.0031(17) -0.0082(17) -0.0113(16)
C63 0.037(2) 0.028(2) 0.023(3) 0.0041(19) -0.016(2) -0.0210(19)
C64 0.040(3) 0.022(2) 0.024(3) -0.0036(19) -0.013(2) -0.0152(18)
C65 0.037(2) 0.020(2) 0.018(2) -0.0013(18) -0.007(2) -0.0093(18)
C66 0.026(2) 0.0167(17) 0.016(2) -0.0018(16) -0.0088(17) -0.0078(15)
C67 0.043(3) 0.030(2) 0.040(4) -0.010(2) -0.014(3) 0.005(2)

loop_
_atom_type_symbol
_atom_type_description
_atom_type_scat_dispersion_real
_atom_type_scat_dispersion_imag
_atom_type_scat_source
C C 0.0181 0.0091 'International Tables Vol C Tables 4.2.6.8 and 6.1.1.4'
H H 0.0000 0.0000 'International Tables Vol C Tables 4.2.6.8 and 6.1.1.4'
N N 0.0311 0.0180 'International Tables Vol C Tables 4.2.6.8 and 6.1.1.4'
O O 0.0492 0.0322 'International Tables Vol C Tables 4.2.6.8 and 6.1.1.4'
F F 0.0727 0.0534 'International Tables Vol C Tables 4.2.6.8 and 6.1.1.4'
P P 0.2955 0.4335 'International Tables Vol C Tables 4.2.6.8 and 6.1.1.4'
Pt Pt -4.5932 6.9264 'International Tables Vol C Tables 4.2.6.8 and 6.1.1.4'

loop_
_geom_angle_atom_site_label_1
_geom_angle_atom_site_label_2
_geom_angle_atom_site_label_3
_geom_angle
_geom_angle_site_symmetry_1
_geom_angle_site_symmetry_3
_geom_angle_publ_flag
C61 Pt O2 81.30(17) . . ?
C61 Pt N1 96.63(17) . . ?
O2 Pt N1 176.96(13) . . ?
C61 Pt O1 171.28(16) . . ?
O2 Pt O1 90.20(15) . . ?
N1 Pt O1 91.78(13) . . ?
O1 P C31 112.2(2) . . ?
O1 P C11 108.1(2) . . ?
C31 P C11 107.6(2) . . ?
O1 P C21 111.2(2) . . ?
C31 P C21 109.2(2) . . ?
C11 P C21 108.5(2) . . ?
P O1 Pt 121.34(18) . . ?
C52 O2 C56 122.4(4) . . ?
C52 O2 Pt 122.7(3) . . ?
C56 O2 Pt 114.8(3) . . ?
C65 O3 C67 117.7(4) . . ?
C37 N1 C41 105.2(4) . . ?
C37 N1 Pt 130.0(3) . . ?
C41 N1 Pt 124.8(3) . . ?
C37 N2 C42 103.6(4) . . ?
C12 C11 C16 119.6(5) . . ?
C12 C11 P 119.0(4) . . ?
C16 C11 P 121.4(4) . . ?
C11 C12 C13 119.3(7) . . ?
C14 C13 C12 120.8(7) . . ?
C13 C14 C15 120.6(5) . . ?
C14 C15 C16 120.5(6) . . ?
C11 C16 C15 119.3(6) . . ?
C22 C21 C26 120.1(5) . . ?
C22 C21 P 117.6(4) . . ?
C26 C21 P 122.2(4) . . ?
C21 C22 C23 120.0(5) . . ?
C24 C23 C22 119.7(6) . . ?
C23 C24 C25 120.8(5) . . ?
C24 C25 C26 119.0(5) . . ?
C21 C26 C25 120.3(5) . . ?
C32 C31 C36 119.2(4) . . ?
C32 C31 P 119.2(3) . . ?
C36 C31 P 121.6(3) . . ?
C33 C32 C31 121.0(4) . . ?
C32 C33 C34 119.7(5) . . ?
C35 C34 C33 120.1(5) . . ?
C36 C35 C34 120.8(4) . . ?
C35 C36 C31 119.1(4) . . ?
C35 C36 C37 118.9(4) . . ?
C31 C36 C37 121.8(4) . . ?
N2 C37 N1 115.0(4) . . ?
N2 C37 C36 120.0(4) . . ?
N1 C37 C36 124.7(4) . . ?
N1 C41 C46 131.6(4) . . ?
N1 C41 C42 106.7(4) . . ?
C46 C41 C42 121.6(4) . . ?
N2 C42 C43 130.4(4) . . ?
N2 C42 C41 109.5(4) . . ?
C43 C42 C41 120.1(5) . . ?
C44 C43 C42 117.8(5) . . ?
C43 C44 C45 121.8(5) . . ?
C46 C45 C44 120.8(6) . . ?
C45 C46 C41 117.8(5) . . ?
F1 C51 F2 107.4(5) . . ?
F1 C51 F3 107.8(5) . . ?
F2 C51 F3 104.9(4) . . ?
F1 C51 C53 112.7(4) . . ?
F2 C51 C53 112.7(4) . . ?
F3 C51 C53 111.0(5) . . ?
O2 C52 C53 120.5(4) . . ?
C52 C53 C54 119.8(4) . . ?
C52 C53 C51 118.5(5) . . ?
C54 C53 C51 121.6(4) . . ?
C55 C54 C53 118.8(4) . . ?
C54 C55 C56 120.0(5) . . ?
O2 C56 C55 118.4(4) . . ?
O2 C56 C62 114.4(4) . . ?
C55 C56 C62 127.2(4) . . ?
C66 C61 C62 118.0(4) . . ?
C66 C61 Pt 127.7(3) . . ?
C62 C61 Pt 114.3(3) . . ?
C63 C62 C61 120.9(4) . . ?
C63 C62 C56 124.1(4) . . ?
C61 C62 C56 114.9(4) . . ?
C64 C63 C62 120.7(4) . . ?
C63 C64 C65 119.0(4) . . ?
O3 C65 C66 122.9(5) . . ?
O3 C65 C64 115.8(4) . . ?
C66 C65 C64 121.3(5) . . ?
C61 C66 C65 120.2(4) . . ?

loop_
_geom_bond_atom_site_label_1
_geom_bond_atom_site_label_2
_geom_bond_distance
_geom_bond_site_symmetry_2
_geom_bond_publ_flag
Pt C61 1.961(4) . ?
Pt O2 2.028(4) . ?
Pt N1 2.035(4) . ?
Pt O1 2.151(3) . ?
P O1 1.513(3) . ?
P C31 1.799(5) . ?
P C11 1.801(5) . ?
P C21 1.803(5) . ?
F1 C51 1.319(7) . ?
F2 C51 1.321(7) . ?
F3 C51 1.347(7) . ?
O2 C52 1.330(6) . ?
O2 C56 1.354(6) . ?
O3 C65 1.372(6) . ?
O3 C67 1.414(8) . ?
N1 C37 1.360(6) . ?
N1 C41 1.371(6) . ?
N2 C37 1.328(6) . ?
N2 C42 1.385(7) . ?
C11 C12 1.371(9) . ?
C11 C16 1.394(7) . ?
C12 C13 1.405(8) . ?
C13 C14 1.346(13) . ?
C14 C15 1.353(12) . ?
C15 C16 1.396(7) . ?
C21 C22 1.382(7) . ?
C21 C26 1.388(7) . ?
C22 C23 1.389(9) . ?
C23 C24 1.384(11) . ?
C24 C25 1.389(10) . ?
C25 C26 1.393(8) . ?
C31 C32 1.401(7) . ?
C31 C36 1.419(6) . ?
C32 C33 1.380(8) . ?
C33 C34 1.397(8) . ?
C34 C35 1.392(7) . ?
C35 C36 1.390(7) . ?
C36 C37 1.475(6) . ?
C41 C46 1.392(7) . ?
C41 C42 1.412(6) . ?
C42 C43 1.405(7) . ?
C43 C44 1.376(9) . ?
C44 C45 1.415(10) . ?
C45 C46 1.383(8) . ?
C51 C53 1.507(7) . ?
C52 C53 1.378(6) . ?
C53 C54 1.385(8) . ?
C54 C55 1.385(8) . ?
C55 C56 1.405(6) . ?
C56 C62 1.443(6) . ?
C61 C66 1.398(6) . ?
C61 C62 1.415(6) . ?
C62 C63 1.397(7) . ?
C63 C64 1.374(8) . ?
C64 C65 1.398(8) . ?
C65 C66 1.398(6) . ?

loop_
_geom_torsion_atom_site_label_1
_geom_torsion_atom_site_label_2
_geom_torsion_atom_site_label_3
_geom_torsion_atom_site_label_4
_geom_torsion
_geom_torsion_site_symmetry_1
_geom_torsion_site_symmetry_2
_geom_torsion_site_symmetry_3
_geom_torsion_site_symmetry_4
_geom_torsion_publ_flag
C31 P O1 Pt 48.4(3) . . . . ?
C11 P O1 Pt 166.9(2) . . . . ?
C21 P O1 Pt -74.2(3) . . . . ?
O1 P C11 C12 -10.6(6) . . . . ?
C31 P C11 C12 110.7(6) . . . . ?
C21 P C11 C12 -131.3(6) . . . . ?
O1 P C11 C16 170.3(5) . . . . ?
C31 P C11 C16 -68.4(5) . . . . ?
C21 P C11 C16 49.6(5) . . . . ?
C16 C11 C12 C13 1.0(12) . . . . ?
P C11 C12 C13 -178.1(7) . . . . ?
C11 C12 C13 C14 0.1(15) . . . . ?
C12 C13 C14 C15 -0.9(15) . . . . ?
C13 C14 C15 C16 0.5(13) . . . . ?
C12 C11 C16 C15 -1.3(10) . . . . ?
P C11 C16 C15 177.8(5) . . . . ?
C14 C15 C16 C11 0.6(11) . . . . ?
O1 P C21 C22 -15.6(4) . . . . ?
C31 P C21 C22 -139.9(4) . . . . ?
C11 P C21 C22 103.1(4) . . . . ?
O1 P C21 C26 162.8(4) . . . . ?
C31 P C21 C26 38.5(4) . . . . ?
C11 P C21 C26 -78.5(4) . . . . ?
C26 C21 C22 C23 0.9(8) . . . . ?
P C21 C22 C23 179.3(4) . . . . ?
C21 C22 C23 C24 0.1(9) . . . . ?
C22 C23 C24 C25 -1.1(9) . . . . ?
C23 C24 C25 C26 1.2(9) . . . . ?
C22 C21 C26 C25 -0.8(8) . . . . ?
P C21 C26 C25 -179.1(4) . . . . ?
C24 C25 C26 C21 -0.2(8) . . . . ?
O1 P C31 C32 103.3(4) . . . . ?
C11 P C31 C32 -15.4(4) . . . . ?
C21 P C31 C32 -133.0(4) . . . . ?
O1 P C31 C36 -74.7(4) . . . . ?
C11 P C31 C36 166.6(4) . . . . ?
C21 P C31 C36 49.0(4) . . . . ?
C36 C31 C32 C33 -1.2(7) . . . . ?
P C31 C32 C33 -179.3(4) . . . . ?
C31 C32 C33 C34 -1.8(8) . . . . ?
C32 C33 C34 C35 2.6(8) . . . . ?
C33 C34 C35 C36 -0.2(7) . . . . ?
C34 C35 C36 C31 -2.8(7) . . . . ?
C34 C35 C36 C37 -177.9(4) . . . . ?
C32 C31 C36 C35 3.5(6) . . . . ?
P C31 C36 C35 -178.5(3) . . . . ?
C32 C31 C36 C37 178.5(4) . . . . ?
P C31 C36 C37 -3.5(6) . . . . ?
C42 N2 C37 N1 -1.9(5) . . . . ?
C42 N2 C37 C36 172.8(4) . . . . ?
C41 N1 C37 N2 1.6(5) . . . . ?
Pt N1 C37 N2 -174.7(3) . . . . ?
C41 N1 C37 C36 -172.8(4) . . . . ?
Pt N1 C37 C36 10.9(6) . . . . ?
C35 C36 C37 N2 52.4(6) . . . . ?
C31 C36 C37 N2 -122.6(5) . . . . ?
C35 C36 C37 N1 -133.5(5) . . . . ?
C31 C36 C37 N1 51.5(6) . . . . ?
C37 N1 C41 C46 176.9(5) . . . . ?
Pt N1 C41 C46 -6.5(7) . . . . ?
C37 N1 C41 C42 -0.6(5) . . . . ?
Pt N1 C41 C42 176.0(3) . . . . ?
C37 N2 C42 C43 -176.9(5) . . . . ?
C37 N2 C42 C41 1.3(5) . . . . ?
N1 C41 C42 N2 -0.4(5) . . . . ?
C46 C41 C42 N2 -178.3(4) . . . . ?
N1 C41 C42 C43 178.0(4) . . . . ?
C46 C41 C42 C43 0.2(7) . . . . ?
N2 C42 C43 C44 178.0(5) . . . . ?
C41 C42 C43 C44 -0.1(8) . . . . ?
C42 C43 C44 C45 0.1(9) . . . . ?
C43 C44 C45 C46 -0.1(10) . . . . ?
C44 C45 C46 C41 0.1(9) . . . . ?
N1 C41 C46 C45 -177.4(5) . . . . ?
C42 C41 C46 C45 -0.2(8) . . . . ?
C56 O2 C52 C53 0.9(7) . . . . ?
Pt O2 C52 C53 -175.8(4) . . . . ?
O2 C52 C53 C54 0.7(8) . . . . ?
O2 C52 C53 C51 177.8(4) . . . . ?
F1 C51 C53 C52 31.6(8) . . . . ?
F2 C51 C53 C52 -90.1(6) . . . . ?
F3 C51 C53 C52 152.6(5) . . . . ?
F1 C51 C53 C54 -151.4(6) . . . . ?
F2 C51 C53 C54 86.9(6) . . . . ?
F3 C51 C53 C54 -30.4(7) . . . . ?
C52 C53 C54 C55 -1.5(8) . . . . ?
C51 C53 C54 C55 -178.5(5) . . . . ?
C53 C54 C55 C56 0.8(8) . . . . ?
C52 O2 C56 C55 -1.6(7) . . . . ?
Pt O2 C56 C55 175.3(4) . . . . ?
C52 O2 C56 C62 179.2(4) . . . . ?
Pt O2 C56 C62 -3.9(5) . . . . ?
C54 C55 C56 O2 0.8(8) . . . . ?
C54 C55 C56 C62 179.9(5) . . . . ?
C66 C61 C62 C63 -0.8(7) . . . . ?
Pt C61 C62 C63 -179.8(4) . . . . ?
C66 C61 C62 C56 -178.7(4) . . . . ?
Pt C61 C62 C56 2.3(5) . . . . ?
O2 C56 C62 C63 -176.8(4) . . . . ?
C55 C56 C62 C63 4.1(8) . . . . ?
O2 C56 C62 C61 1.1(6) . . . . ?
C55 C56 C62 C61 -178.0(5) . . . . ?
C61 C62 C63 C64 1.7(8) . . . . ?
C56 C62 C63 C64 179.4(5) . . . . ?
C62 C63 C64 C65 -1.3(8) . . . . ?
C67 O3 C65 C66 10.4(8) . . . . ?
C67 O3 C65 C64 -169.1(5) . . . . ?
C63 C64 C65 O3 179.5(5) . . . . ?
C63 C64 C65 C66 0.0(8) . . . . ?
C62 C61 C66 C65 -0.5(7) . . . . ?
Pt C61 C66 C65 178.4(4) . . . . ?
O3 C65 C66 C61 -178.6(5) . . . . ?
C64 C65 C66 C61 0.9(8) . . . . ?
